data_4082252
loop_
_publ_author_name
'Ong, Tiow-Gan'
'O'Brien, Julie S.'
'Korobkov, Ilia'
'Richeson, Darrin S.'

_publ_section_title
;
 Facile and Atom-Efficient Amidolithium-Catalyzed C--C and C--N
 Formation for the Construction of Substituted Guanidines and
 Propiolamidines
;
_journal_coden_ASTM ORGND7
_journal_issue 20
_journal_name_full Organometallics
_journal_page_first 4728
_journal_page_last 4730
_journal_paper_doi 10.1021/om060539r
_journal_volume 25
_journal_year 2006
_chemical_formula_sum 'C28 H44 Li2 N6 O2'
_chemical_formula_weight 510.57
_space_group_IT_number 15
_symmetry_cell_setting monoclinic
_symmetry_space_group_name_Hall '-C 2yc'
_symmetry_space_group_name_H-M 'C 1 2/c 1'
_atom_sites_solution_hydrogens geom
_atom_sites_solution_primary direct
_atom_sites_solution_secondary difmap
_audit_creation_method SHELXL-97
_cell_angle_alpha 90.00
_cell_angle_beta 116.908(4)
_cell_angle_gamma 90.00
_cell_formula_units_Z 16
_cell_length_a 38.889(6)
_cell_length_b 10.2786(13)
_cell_length_c 35.177(4)
_cell_measurement_reflns_used 303
_cell_measurement_temperature 203(2)
_cell_measurement_theta_max 20.81
_cell_measurement_theta_min 1.30
_cell_volume 12539(3)
_computing_cell_refinement 'SMART, Bruker (2000)'
_computing_data_collection 'SMART, Bruker (2000)'
_computing_data_reduction 'XPREP, Bruker (2000)'
_computing_molecular_graphics 'SHELXTL, Bruker (2000)'
_computing_publication_material 'SHELXTL, Bruker (2000)'
_computing_structure_refinement 'SHELXL-97 (Sheldrick, 1997)'
_computing_structure_solution 'SHELXS-97 (Sheldrick, 1990)'
_diffrn_ambient_temperature 203(2)
_diffrn_measured_fraction_theta_full 0.953
_diffrn_measured_fraction_theta_max 0.953
_diffrn_measurement_device_type 'CCD area detector'
_diffrn_measurement_method 'phi and omega scans'
_diffrn_radiation_monochromator graphite
_diffrn_radiation_source 'fine-focus sealed tube'
_diffrn_radiation_type MoK\a
_diffrn_radiation_wavelength 0.71073
_diffrn_reflns_av_R_equivalents 0.0485
_diffrn_reflns_av_sigmaI/netI 0.0419
_diffrn_reflns_limit_h_max 13
_diffrn_reflns_limit_h_min -38
_diffrn_reflns_limit_k_max 10
_diffrn_reflns_limit_k_min -10
_diffrn_reflns_limit_l_max 33
_diffrn_reflns_limit_l_min -33
_diffrn_reflns_number 26740
_diffrn_reflns_theta_full 20.81
_diffrn_reflns_theta_max 20.81
_diffrn_reflns_theta_min 1.30
_diffrn_standards_decay_% <1
_exptl_absorpt_coefficient_mu 0.068
_exptl_absorpt_correction_T_max 0.9864
_exptl_absorpt_correction_T_min 0.9797
_exptl_absorpt_correction_type multi-scan
_exptl_absorpt_process_details 'SADABS, Bruker (2000)'
_exptl_crystal_colour colorless
_exptl_crystal_density_diffrn 1.082
_exptl_crystal_density_meas ?
_exptl_crystal_density_method 'not measured'
_exptl_crystal_description block
_exptl_crystal_F_000 4416
_exptl_crystal_size_max 0.30
_exptl_crystal_size_mid 0.20
_exptl_crystal_size_min 0.20
_refine_diff_density_max 0.756
_refine_diff_density_min -0.288
_refine_diff_density_rms 0.043
_refine_ls_extinction_method none
_refine_ls_goodness_of_fit_ref 1.018
_refine_ls_hydrogen_treatment constr
_refine_ls_matrix_type full
_refine_ls_number_parameters 685
_refine_ls_number_reflns 6257
_refine_ls_number_restraints 0
_refine_ls_restrained_S_all 1.018
_refine_ls_R_factor_all 0.0958
_refine_ls_R_factor_gt 0.0622
_refine_ls_shift/su_max 0.002
_refine_ls_shift/su_mean 0.001
_refine_ls_structure_factor_coef Fsqd
_refine_ls_weighting_details 'calc w=1/[\s^2^(Fo^2^)+(0.0912P)^2^+24.4971P] where P=(Fo^2^+2Fc^2^)/3'
_refine_ls_weighting_scheme calc
_refine_ls_wR_factor_gt 0.1566
_refine_ls_wR_factor_ref 0.1804
_reflns_number_gt 4382
_reflns_number_total 6257
_reflns_threshold_expression >2sigma(I)
_cod_duplicate_entry 4074306
_cod_data_source_file om060539rsup1.cif
_cod_data_source_block dr33
_cod_depositor_comments
;
The following automatic conversions were performed:

'_symmetry_cell_setting' value 'Monoclinic' changed to 'monoclinic'
according to /home/saulius/struct/CIF-dictionaries/cif_core.dic
dictionary named 'cif_core.dic' version 2.4.2 from 2011-04-26.

Automatic conversion script
Id: cif_fix_values 1891 2012-01-12 08:04:46Z andrius 

The following automatic conversions were performed:

'_exptl_crystal_density_meas' value 'n/a' was changed to '?' - the
value is perceived as not measured.

Automatic conversion script
Id: cif_fix_values 3008 2015-01-20 13:52:24Z robertas 
;
_cod_original_sg_symbol_H-M C2/c
_cod_database_code 4082252

loop_
_symmetry_equiv_pos_as_xyz
'x, y, z'
'-x, y, -z+1/2'
'x+1/2, y+1/2, z'
'-x+1/2, y+1/2, -z+1/2'
'-x, -y, -z'
'x, -y, z-1/2'
'-x+1/2, -y+1/2, -z'
'x+1/2, -y+1/2, z-1/2'

loop_
_atom_site_label
_atom_site_type_symbol
_atom_site_fract_x
_atom_site_fract_y
_atom_site_fract_z
_atom_site_U_iso_or_equiv
_atom_site_adp_type
_atom_site_occupancy
_atom_site_symmetry_multiplicity
_atom_site_calc_flag
_atom_site_refinement_flags
Li1 Li 0.1211(2) 0.9796(7) 0.5431(2) 0.0493(19) Uani 1 1 d .
Li2 Li 0.1253(2) 0.8915(7) 0.6115(2) 0.0499(19) Uani 1 1 d .
N1 N 0.17034(9) 1.0773(3) 0.56485(12) 0.0463(9) Uani 1 1 d .
N2 N 0.13781(9) 1.0736(3) 0.60478(11) 0.0419(9) Uani 1 1 d .
N3 N 0.19818(10) 1.1851(3) 0.63153(12) 0.0528(10) Uani 1 1 d .
H3D H 0.2103 1.2437 0.6244 0.063 Uiso 1 1 calc R
N4 N 0.14811(10) 0.7211(3) 0.61389(11) 0.0446(9) Uani 1 1 d .
N5 N 0.12606(10) 0.5815(3) 0.55418(11) 0.0521(10) Uani 1 1 d .
H5A H 0.1328 0.5128 0.5704 0.063 Uiso 1 1 calc R
N6 N 0.10417(9) 0.8015(3) 0.54951(11) 0.0436(9) Uani 1 1 d .
O1 O 0.09350(8) 0.9686(3) 0.63443(10) 0.0550(8) Uani 1 1 d .
O2 O 0.06993(8) 0.9887(3) 0.49459(9) 0.0470(8) Uani 1 1 d .
C1 C 0.20546(13) 1.0942(5) 0.56001(15) 0.0550(13) Uani 1 1 d .
H1A H 0.2280 1.0762 0.5877 0.066 Uiso 1 1 calc R
C2 C 0.20485(16) 0.9947(6) 0.52747(18) 0.0831(17) Uani 1 1 d .
H2A H 0.2029 0.9078 0.5371 0.125 Uiso 1 1 calc R
H2B H 0.2284 1.0019 0.5246 0.125 Uiso 1 1 calc R
H2C H 0.1829 1.0113 0.5001 0.125 Uiso 1 1 calc R
C3 C 0.20909(15) 1.2309(5) 0.54622(19) 0.0790(17) Uani 1 1 d .
H3A H 0.2096 1.2926 0.5674 0.119 Uiso 1 1 calc R
H3B H 0.1872 1.2496 0.5190 0.119 Uiso 1 1 calc R
H3C H 0.2327 1.2382 0.5435 0.119 Uiso 1 1 calc R
C4 C 0.16909(12) 1.1137(4) 0.59953(15) 0.0440(11) Uani 1 1 d .
C5 C 0.11905(11) 1.1577(4) 0.62034(13) 0.0393(11) Uani 1 1 d .
C6 C 0.12046(12) 1.2938(4) 0.61987(14) 0.0519(12) Uani 1 1 d .
H6A H 0.1361 1.3346 0.6094 0.062 Uiso 1 1 calc R
C7 C 0.09961(14) 1.3695(5) 0.63430(16) 0.0610(14) Uani 1 1 d .
H7A H 0.1015 1.4607 0.6339 0.073 Uiso 1 1 calc R
C8 C 0.07622(14) 1.3140(5) 0.64915(16) 0.0643(14) Uani 1 1 d .
H8A H 0.0620 1.3665 0.6588 0.077 Uiso 1 1 calc R
C9 C 0.07355(13) 1.1803(5) 0.65000(15) 0.0587(13) Uani 1 1 d .
H9A H 0.0576 1.1411 0.6603 0.070 Uiso 1 1 calc R
C10 C 0.09454(12) 1.1046(4) 0.63550(13) 0.0439(11) Uani 1 1 d .
C11 C 0.06770(15) 0.9049(5) 0.64756(19) 0.0783(17) Uani 1 1 d .
H11A H 0.0698 0.8114 0.6456 0.117 Uiso 1 1 calc R
H11B H 0.0414 0.9319 0.6292 0.117 Uiso 1 1 calc R
H11C H 0.0744 0.9285 0.6768 0.117 Uiso 1 1 calc R
C12 C 0.20910(13) 1.1653(4) 0.67660(14) 0.0552(13) Uani 1 1 d .
H12A H 0.1852 1.1640 0.6800 0.066 Uiso 1 1 calc R
C13 C 0.22957(15) 1.0371(5) 0.69261(18) 0.0757(16) Uani 1 1 d .
H13A H 0.2130 0.9665 0.6761 0.114 Uiso 1 1 calc R
H13B H 0.2357 1.0263 0.7224 0.114 Uiso 1 1 calc R
H13C H 0.2532 1.0360 0.6896 0.114 Uiso 1 1 calc R
C14 C 0.23329(15) 1.2802(5) 0.70174(16) 0.0793(17) Uani 1 1 d .
H14A H 0.2189 1.3601 0.6908 0.119 Uiso 1 1 calc R
H14B H 0.2569 1.2835 0.6989 0.119 Uiso 1 1 calc R
H14C H 0.2395 1.2704 0.7316 0.119 Uiso 1 1 calc R
C15 C 0.17816(12) 0.6302(4) 0.64081(13) 0.0506(12) Uani 1 1 d .
H15A H 0.1684 0.5403 0.6328 0.061 Uiso 1 1 calc R
C16 C 0.21400(13) 0.6471(5) 0.63446(17) 0.0743(16) Uani 1 1 d .
H16A H 0.2076 0.6306 0.6049 0.111 Uiso 1 1 calc R
H16B H 0.2337 0.5861 0.6525 0.111 Uiso 1 1 calc R
H16C H 0.2236 0.7352 0.6419 0.111 Uiso 1 1 calc R
C17 C 0.18657(16) 0.6531(5) 0.68637(15) 0.0749(16) Uani 1 1 d .
H17A H 0.1632 0.6405 0.6894 0.112 Uiso 1 1 calc R
H17B H 0.1958 0.7414 0.6945 0.112 Uiso 1 1 calc R
H17C H 0.2061 0.5923 0.7047 0.112 Uiso 1 1 calc R
C18 C 0.12658(12) 0.6985(4) 0.57362(15) 0.0438(11) Uani 1 1 d .
C19 C 0.06525(11) 0.7847(4) 0.52294(13) 0.0391(11) Uani 1 1 d .
C20 C 0.04185(13) 0.6820(4) 0.52312(15) 0.0492(12) Uani 1 1 d .
H20A H 0.0531 0.6133 0.5425 0.059 Uiso 1 1 calc R
C21 C 0.00277(13) 0.6776(5) 0.49582(15) 0.0528(12) Uani 1 1 d .
H21A H -0.0120 0.6071 0.4973 0.063 Uiso 1 1 calc R
C22 C -0.01480(13) 0.7749(5) 0.46652(14) 0.0521(12) Uani 1 1 d .
H22A H -0.0412 0.7701 0.4472 0.063 Uiso 1 1 calc R
C23 C 0.00732(12) 0.8806(4) 0.46608(13) 0.0472(12) Uani 1 1 d .
H23A H -0.0043 0.9492 0.4468 0.057 Uiso 1 1 calc R
C24 C 0.04593(12) 0.8856(4) 0.49340(13) 0.0380(11) Uani 1 1 d .
C25 C 0.05323(14) 1.0939(4) 0.46585(15) 0.0583(13) Uani 1 1 d .
H25A H 0.0729 1.1581 0.4701 0.087 Uiso 1 1 calc R
H25B H 0.0331 1.1334 0.4710 0.087 Uiso 1 1 calc R
H25C H 0.0423 1.0619 0.4368 0.087 Uiso 1 1 calc R
C26 C 0.11533(13) 0.5621(4) 0.50937(13) 0.0481(12) Uani 1 1 d .
H26A H 0.0928 0.6179 0.4924 0.058 Uiso 1 1 calc R
C27 C 0.10334(14) 0.4202(4) 0.49854(15) 0.0595(13) Uani 1 1 d .
H27A H 0.0824 0.4006 0.5054 0.089 Uiso 1 1 calc R
H27B H 0.1251 0.3641 0.5150 0.089 Uiso 1 1 calc R
H27C H 0.0949 0.4058 0.4684 0.089 Uiso 1 1 calc R
C28 C 0.14778(15) 0.5986(5) 0.49879(17) 0.0741(15) Uani 1 1 d .
H28A H 0.1545 0.6893 0.5058 0.111 Uiso 1 1 calc R
H28B H 0.1395 0.5852 0.4686 0.111 Uiso 1 1 calc R
H28C H 0.1701 0.5446 0.5152 0.111 Uiso 1 1 calc R
Li3 Li 0.1119(2) 0.7136(7) 0.3636(2) 0.055(2) Uani 1 1 d .
Li4 Li 0.0850(2) 0.6279(8) 0.2880(3) 0.061(2) Uani 1 1 d .
N7 N 0.15572(10) 0.8164(3) 0.36664(12) 0.0502(10) Uani 1 1 d .
N8 N 0.10133(10) 0.8120(3) 0.30359(11) 0.0483(10) Uani 1 1 d .
N9 N 0.15667(11) 0.9220(4) 0.30731(12) 0.0606(11) Uani 1 1 d .
H9B H 0.1732 0.9819 0.3219 0.073 Uiso 1 1 calc R
N10 N 0.10591(12) 0.4548(4) 0.29685(14) 0.0593(11) Uani 1 1 d .
N11 N 0.09209(10) 0.5311(3) 0.34920(11) 0.0442(9) Uani 1 1 d .
N12 N 0.11779(12) 0.3167(4) 0.35513(13) 0.0628(11) Uani 1 1 d .
H12B H 0.1160 0.2467 0.3404 0.075 Uiso 1 1 calc R
O3 O 0.04253(9) 0.7028(4) 0.24055(10) 0.0732(11) Uani 1 1 d .
O4 O 0.08104(9) 0.7163(3) 0.39316(9) 0.0535(8) Uani 1 1 d .
C29 C 0.19735(13) 0.8279(5) 0.39213(16) 0.0634(14) Uani 1 1 d .
H29A H 0.2100 0.8077 0.3740 0.076 Uiso 1 1 calc R
C30 C 0.2107(2) 0.7409(11) 0.4265(4) 0.266(9) Uani 1 1 d .
H30A H 0.2039 0.6527 0.4159 0.399 Uiso 1 1 calc R
H30B H 0.1988 0.7614 0.4448 0.399 Uiso 1 1 calc R
H30C H 0.2385 0.7483 0.4426 0.399 Uiso 1 1 calc R
C31 C 0.2098(2) 0.9669(7) 0.4113(2) 0.130(3) Uani 1 1 d .
H31A H 0.2376 0.9700 0.4280 0.196 Uiso 1 1 calc R
H31B H 0.1977 0.9871 0.4295 0.196 Uiso 1 1 calc R
H31C H 0.2017 1.0302 0.3884 0.196 Uiso 1 1 calc R
C32 C 0.13867(13) 0.8521(4) 0.32697(16) 0.0486(12) Uani 1 1 d .
C33 C 0.07427(13) 0.8941(5) 0.27340(15) 0.0546(13) Uani 1 1 d .
C34 C 0.07483(17) 1.0295(5) 0.2743(2) 0.0799(17) Uani 1 1 d .
H34A H 0.0953 1.0736 0.2964 0.096 Uiso 1 1 calc R
C35 C 0.0447(3) 1.1006(7) 0.2423(3) 0.115(3) Uani 1 1 d .
H35A H 0.0461 1.1920 0.2432 0.138 Uiso 1 1 calc R
C36 C 0.0141(3) 1.0437(13) 0.2106(3) 0.141(5) Uani 1 1 d .
H36A H -0.0059 1.0935 0.1899 0.169 Uiso 1 1 calc R
C37 C 0.01312(17) 0.9105(10) 0.2093(2) 0.100(2) Uani 1 1 d .
H37A H -0.0078 0.8678 0.1874 0.119 Uiso 1 1 calc R
C38 C 0.04238(14) 0.8385(6) 0.23979(16) 0.0659(15) Uani 1 1 d .
C39 C 0.01169(16) 0.6308(8) 0.20747(18) 0.117(3) Uani 1 1 d .
H39A H 0.0162 0.5383 0.2129 0.175 Uiso 1 1 calc R
H39B H 0.0107 0.6516 0.1801 0.175 Uiso 1 1 calc R
H39C H -0.0126 0.6541 0.2071 0.175 Uiso 1 1 calc R
C40 C 0.14898(14) 0.8995(5) 0.26321(15) 0.0540(13) Uani 1 1 d .
H40A H 0.1207 0.8980 0.2452 0.065 Uiso 1 1 calc R
C41 C 0.16527(18) 0.7704(5) 0.25842(18) 0.0813(17) Uani 1 1 d .
H41A H 0.1539 0.7007 0.2676 0.122 Uiso 1 1 calc R
H41B H 0.1930 0.7703 0.2758 0.122 Uiso 1 1 calc R
H41C H 0.1593 0.7573 0.2288 0.122 Uiso 1 1 calc R
C42 C 0.16557(17) 1.0112(5) 0.24861(18) 0.0783(16) Uani 1 1 d .
H42A H 0.1543 1.0924 0.2516 0.118 Uiso 1 1 calc R
H42B H 0.1597 0.9986 0.2190 0.118 Uiso 1 1 calc R
H42C H 0.1933 1.0142 0.2659 0.118 Uiso 1 1 calc R
C43 C 0.12399(19) 0.3663(5) 0.2788(2) 0.0792(18) Uani 1 1 d .
H43A H 0.1183 0.2758 0.2836 0.095 Uiso 1 1 calc R
C44 C 0.1061(2) 0.3908(6) 0.2306(2) 0.105(2) Uani 1 1 d .
H44A H 0.0784 0.3778 0.2181 0.158 Uiso 1 1 calc R
H44B H 0.1170 0.3307 0.2178 0.158 Uiso 1 1 calc R
H44C H 0.1114 0.4795 0.2254 0.158 Uiso 1 1 calc R
C45 C 0.1669(2) 0.3853(6) 0.3004(3) 0.110(2) Uani 1 1 d .
H45A H 0.1769 0.3684 0.3306 0.165 Uiso 1 1 calc R
H45B H 0.1729 0.4742 0.2961 0.165 Uiso 1 1 calc R
H45C H 0.1787 0.3258 0.2883 0.165 Uiso 1 1 calc R
C46 C 0.10533(13) 0.4313(4) 0.33312(16) 0.0497(12) Uani 1 1 d .
C47 C 0.06623(11) 0.5042(4) 0.36585(13) 0.0432(11) Uani 1 1 d .
C48 C 0.04444(13) 0.3914(5) 0.35927(15) 0.0537(13) Uani 1 1 d .
H48A H 0.0475 0.3227 0.3434 0.064 Uiso 1 1 calc R
C49 C 0.01833(14) 0.3790(5) 0.37589(17) 0.0629(14) Uani 1 1 d .
H49A H 0.0039 0.3019 0.3710 0.076 Uiso 1 1 calc R
C50 C 0.01310(14) 0.4773(6) 0.39946(16) 0.0646(14) Uani 1 1 d .
H50A H -0.0043 0.4670 0.4111 0.078 Uiso 1 1 calc R
C51 C 0.03391(13) 0.5916(5) 0.40569(14) 0.0557(13) Uani 1 1 d .
H51A H 0.0303 0.6604 0.4211 0.067 Uiso 1 1 calc R
C52 C 0.05984(13) 0.6041(4) 0.38927(13) 0.0453(11) Uani 1 1 d .
C53 C 0.07524(17) 0.8260(5) 0.41456(17) 0.0726(15) Uani 1 1 d .
H53A H 0.0919 0.8968 0.4148 0.109 Uiso 1 1 calc R
H53B H 0.0814 0.8022 0.4436 0.109 Uiso 1 1 calc R
H53C H 0.0485 0.8536 0.3997 0.109 Uiso 1 1 calc R
C54 C 0.13379(15) 0.3035(5) 0.40119(18) 0.0679(15) Uani 1 1 d .
H54A H 0.1213 0.3689 0.4116 0.082 Uiso 1 1 calc R
C55 C 0.12450(17) 0.1695(6) 0.4120(2) 0.098(2) Uani 1 1 d .
H55A H 0.0968 0.1564 0.3979 0.147 Uiso 1 1 calc R
H55B H 0.1339 0.1625 0.4426 0.147 Uiso 1 1 calc R
H55C H 0.1368 0.1039 0.4025 0.147 Uiso 1 1 calc R
C56 C 0.17652(17) 0.3301(6) 0.4221(2) 0.102(2) Uani 1 1 d .
H56A H 0.1812 0.4158 0.4138 0.153 Uiso 1 1 calc R
H56B H 0.1894 0.2652 0.4130 0.153 Uiso 1 1 calc R
H56C H 0.1865 0.3264 0.4528 0.153 Uiso 1 1 calc R

loop_
_atom_site_aniso_label
_atom_site_aniso_U_11
_atom_site_aniso_U_22
_atom_site_aniso_U_33
_atom_site_aniso_U_23
_atom_site_aniso_U_13
_atom_site_aniso_U_12
Li1 0.048(4) 0.051(4) 0.042(4) -0.007(4) 0.015(4) -0.010(4)
Li2 0.053(4) 0.044(4) 0.046(4) -0.002(3) 0.017(4) -0.007(3)
N1 0.041(2) 0.050(2) 0.048(3) -0.0055(19) 0.0197(19) -0.0034(17)
N2 0.039(2) 0.042(2) 0.050(2) -0.0106(17) 0.0244(19) -0.0099(18)
N3 0.048(2) 0.057(2) 0.051(3) -0.014(2) 0.019(2) -0.0250(19)
N4 0.043(2) 0.045(2) 0.032(2) -0.0042(18) 0.0049(19) -0.0026(18)
N5 0.068(3) 0.035(2) 0.038(2) -0.0001(18) 0.0103(19) 0.0056(18)
N6 0.039(2) 0.039(2) 0.041(2) 0.0007(18) 0.0079(18) 0.0012(18)
O1 0.058(2) 0.052(2) 0.060(2) 0.0022(15) 0.0307(17) -0.0069(15)
O2 0.0507(18) 0.0361(17) 0.0459(18) 0.0029(14) 0.0146(15) -0.0016(15)
C1 0.044(3) 0.072(3) 0.051(3) 0.002(3) 0.023(2) 0.003(2)
C2 0.069(4) 0.113(5) 0.076(4) -0.005(4) 0.040(3) 0.019(3)
C3 0.063(3) 0.094(4) 0.089(4) 0.015(3) 0.041(3) -0.006(3)
C4 0.043(3) 0.038(3) 0.047(3) -0.005(2) 0.016(3) -0.004(2)
C5 0.031(2) 0.041(3) 0.037(3) -0.006(2) 0.008(2) -0.004(2)
C6 0.045(3) 0.047(3) 0.061(3) -0.006(2) 0.021(2) -0.002(2)
C7 0.050(3) 0.051(3) 0.067(4) -0.011(3) 0.013(3) 0.007(3)
C8 0.052(3) 0.068(4) 0.073(4) -0.012(3) 0.029(3) 0.010(3)
C9 0.049(3) 0.071(4) 0.059(3) -0.003(3) 0.027(3) 0.007(3)
C10 0.037(3) 0.047(3) 0.043(3) -0.002(2) 0.014(2) -0.003(2)
C11 0.074(4) 0.076(4) 0.103(4) 0.019(3) 0.056(4) -0.011(3)
C12 0.045(3) 0.063(3) 0.047(3) -0.012(2) 0.012(2) -0.006(2)
C13 0.064(3) 0.064(4) 0.086(4) -0.002(3) 0.023(3) 0.001(3)
C14 0.075(4) 0.063(3) 0.062(3) -0.018(3) -0.003(3) -0.004(3)
C15 0.048(3) 0.046(3) 0.040(3) 0.005(2) 0.004(2) 0.004(2)
C16 0.045(3) 0.088(4) 0.080(4) 0.004(3) 0.019(3) 0.006(3)
C17 0.084(4) 0.078(4) 0.042(3) 0.006(3) 0.010(3) 0.011(3)
C18 0.041(3) 0.035(3) 0.053(3) -0.007(2) 0.019(3) -0.009(2)
C19 0.035(3) 0.039(3) 0.039(3) -0.007(2) 0.013(2) -0.002(2)
C20 0.052(3) 0.038(3) 0.057(3) 0.000(2) 0.024(3) -0.002(2)
C21 0.043(3) 0.054(3) 0.065(3) -0.007(3) 0.027(3) -0.010(2)
C22 0.036(3) 0.061(3) 0.051(3) -0.006(3) 0.012(2) 0.002(3)
C23 0.047(3) 0.051(3) 0.037(3) -0.001(2) 0.013(2) 0.005(2)
C24 0.042(3) 0.035(3) 0.038(3) -0.004(2) 0.019(2) -0.002(2)
C25 0.071(3) 0.042(3) 0.062(3) 0.008(3) 0.030(3) 0.006(2)
C26 0.052(3) 0.048(3) 0.036(3) -0.003(2) 0.013(2) 0.003(2)
C27 0.065(3) 0.048(3) 0.055(3) -0.011(2) 0.019(3) 0.004(2)
C28 0.081(4) 0.074(4) 0.068(4) -0.007(3) 0.035(3) -0.009(3)
Li3 0.057(5) 0.059(5) 0.053(5) -0.007(4) 0.027(4) -0.013(4)
Li4 0.068(5) 0.065(5) 0.053(5) -0.017(4) 0.029(4) -0.018(4)
N7 0.044(2) 0.058(2) 0.046(3) -0.001(2) 0.018(2) -0.0042(18)
N8 0.044(2) 0.051(2) 0.046(2) -0.001(2) 0.017(2) -0.010(2)
N9 0.071(3) 0.063(3) 0.054(3) -0.014(2) 0.034(2) -0.032(2)
N10 0.081(3) 0.056(3) 0.066(3) -0.011(2) 0.055(3) -0.010(2)
N11 0.052(2) 0.042(2) 0.041(2) -0.0052(17) 0.0231(19) -0.0028(18)
N12 0.087(3) 0.044(3) 0.061(3) -0.003(2) 0.037(2) 0.002(2)
O3 0.049(2) 0.116(3) 0.047(2) -0.021(2) 0.0149(17) -0.025(2)
O4 0.066(2) 0.0483(19) 0.056(2) -0.0112(16) 0.0366(17) -0.0075(16)
C29 0.048(3) 0.071(4) 0.061(3) -0.002(3) 0.016(3) 0.003(3)
C30 0.055(5) 0.241(11) 0.341(16) 0.188(12) -0.052(7) -0.034(6)
C31 0.085(5) 0.145(7) 0.140(7) -0.051(5) 0.032(5) -0.012(5)
C32 0.053(3) 0.045(3) 0.051(3) -0.007(2) 0.026(3) -0.011(2)
C33 0.047(3) 0.070(4) 0.053(3) 0.014(3) 0.028(3) -0.002(3)
C34 0.085(4) 0.065(4) 0.111(5) 0.030(4) 0.063(4) 0.015(3)
C35 0.120(6) 0.102(6) 0.169(8) 0.083(6) 0.107(6) 0.061(6)
C36 0.090(6) 0.234(12) 0.136(8) 0.122(9) 0.083(6) 0.080(8)
C37 0.052(4) 0.194(8) 0.056(4) 0.042(5) 0.028(3) 0.028(5)
C38 0.048(3) 0.103(5) 0.051(3) 0.014(3) 0.026(3) 0.007(3)
C39 0.057(4) 0.224(8) 0.064(4) -0.068(5) 0.023(3) -0.054(4)
C40 0.058(3) 0.067(3) 0.047(3) -0.006(2) 0.032(3) -0.010(3)
C41 0.113(5) 0.074(4) 0.071(4) -0.002(3) 0.054(4) -0.010(3)
C42 0.103(4) 0.070(4) 0.078(4) -0.001(3) 0.055(4) -0.019(3)
C43 0.120(5) 0.053(3) 0.104(5) -0.019(3) 0.085(4) -0.015(3)
C44 0.178(7) 0.086(4) 0.099(5) -0.018(4) 0.104(5) -0.017(4)
C45 0.122(6) 0.074(4) 0.185(8) -0.014(4) 0.114(6) 0.007(4)
C46 0.056(3) 0.040(3) 0.056(3) -0.008(3) 0.028(3) -0.011(2)
C47 0.036(3) 0.052(3) 0.039(3) 0.005(2) 0.015(2) 0.001(2)
C48 0.049(3) 0.051(3) 0.054(3) 0.007(2) 0.017(3) -0.005(2)
C49 0.049(3) 0.065(4) 0.071(4) 0.012(3) 0.024(3) -0.011(3)
C50 0.056(3) 0.092(4) 0.054(3) 0.016(3) 0.031(3) 0.003(3)
C51 0.052(3) 0.068(4) 0.046(3) 0.009(2) 0.021(3) 0.009(3)
C52 0.047(3) 0.051(3) 0.039(3) 0.003(2) 0.021(2) 0.003(2)
C53 0.105(4) 0.055(3) 0.075(4) -0.014(3) 0.056(3) 0.001(3)
C54 0.070(4) 0.058(3) 0.078(4) 0.014(3) 0.035(3) 0.014(3)
C55 0.085(4) 0.087(4) 0.114(5) 0.043(4) 0.039(4) 0.006(3)
C56 0.085(5) 0.103(5) 0.106(5) 0.016(4) 0.034(4) -0.001(4)

loop_
_atom_type_symbol
_atom_type_description
_atom_type_scat_dispersion_real
_atom_type_scat_dispersion_imag
_atom_type_scat_source
C C 0.0033 0.0016 'International Tables Vol C Tables 4.2.6.8 and 6.1.1.4'
H H 0.0000 0.0000 'International Tables Vol C Tables 4.2.6.8 and 6.1.1.4'
Li Li -0.0003 0.0001 'International Tables Vol C Tables 4.2.6.8 and 6.1.1.4'
N N 0.0061 0.0033 'International Tables Vol C Tables 4.2.6.8 and 6.1.1.4'
O O 0.0106 0.0060 'International Tables Vol C Tables 4.2.6.8 and 6.1.1.4'

loop_
_geom_angle_atom_site_label_1
_geom_angle_atom_site_label_2
_geom_angle_atom_site_label_3
_geom_angle
O2 Li1 N1 137.6(4)
O2 Li1 N6 83.3(3)
N1 Li1 N6 137.1(4)
O2 Li1 N2 124.9(4)
N1 Li1 N2 65.9(2)
N6 Li1 N2 104.9(3)
O2 Li1 C4 141.7(4)
N1 Li1 C4 32.00(17)
N6 Li1 C4 126.6(4)
N2 Li1 C4 33.94(17)
O2 Li1 Li2 117.0(4)
N1 Li1 Li2 100.4(3)
N6 Li1 Li2 56.0(3)
N2 Li1 Li2 49.2(2)
C4 Li1 Li2 74.3(3)
O1 Li2 N4 135.8(4)
O1 Li2 N2 84.2(3)
N4 Li2 N2 136.6(4)
O1 Li2 N6 125.1(4)
N4 Li2 N6 67.5(3)
N2 Li2 N6 106.7(4)
O1 Li2 C18 138.5(4)
N4 Li2 C18 32.69(18)
N2 Li2 C18 130.5(4)
N6 Li2 C18 34.96(17)
O1 Li2 Li1 118.6(4)
N4 Li2 Li1 101.4(4)
N2 Li2 Li1 57.0(3)
N6 Li2 Li1 49.9(2)
C18 Li2 Li1 77.0(3)
O1 Li2 C5 56.1(2)
N4 Li2 C5 160.5(4)
N2 Li2 C5 28.13(17)
N6 Li2 C5 121.5(3)
C18 Li2 C5 154.3(3)
Li1 Li2 C5 77.4(3)
C4 N1 C1 120.6(4)
C4 N1 Li1 94.0(3)
C1 N1 Li1 143.6(4)
C4 N2 C5 121.3(3)
C4 N2 Li2 125.5(4)
C5 N2 Li2 109.9(3)
C4 N2 Li1 83.2(3)
C5 N2 Li1 133.7(3)
Li2 N2 Li1 73.8(3)
C4 N3 C12 122.5(4)
C18 N4 C15 121.6(4)
C18 N4 Li2 93.3(3)
C15 N4 Li2 144.9(3)
C18 N5 C26 126.3(4)
C19 N6 C18 120.6(3)
C19 N6 Li1 110.8(3)
C18 N6 Li1 128.4(3)
C19 N6 Li2 122.4(3)
C18 N6 Li2 82.1(3)
Li1 N6 Li2 74.1(3)
C10 O1 C11 117.5(4)
C10 O1 Li2 113.9(3)
C11 O1 Li2 128.4(4)
C24 O2 C25 118.1(3)
C24 O2 Li1 113.1(3)
C25 O2 Li1 128.0(3)
N1 C1 C3 112.0(4)
N1 C1 C2 108.0(4)
C3 C1 C2 110.7(4)
N1 C4 N2 116.9(4)
N1 C4 N3 123.4(4)
N2 C4 N3 119.7(4)
N1 C4 Li1 54.0(3)
N2 C4 Li1 62.8(3)
N3 C4 Li1 176.4(4)
C6 C5 C10 115.6(4)
C6 C5 N2 125.8(4)
C10 C5 N2 118.5(4)
C6 C5 Li2 167.7(4)
C10 C5 Li2 76.6(3)
N2 C5 Li2 41.9(2)
C7 C6 C5 121.9(5)
C8 C7 C6 120.8(5)
C7 C8 C9 119.7(5)
C8 C9 C10 119.4(5)
C9 C10 O1 123.9(4)
C9 C10 C5 122.7(4)
O1 C10 C5 113.4(4)
N3 C12 C13 111.8(4)
N3 C12 C14 108.9(4)
C13 C12 C14 112.2(4)
N4 C15 C16 110.5(4)
N4 C15 C17 108.4(4)
C16 C15 C17 111.6(4)
N4 C18 N5 123.6(4)
N4 C18 N6 116.5(4)
N5 C18 N6 119.8(4)
N4 C18 Li2 54.0(3)
N5 C18 Li2 174.7(4)
N6 C18 Li2 62.9(3)
N6 C19 C20 127.4(4)
N6 C19 C24 117.3(4)
C20 C19 C24 115.2(4)
C21 C20 C19 122.4(4)
C22 C21 C20 120.9(4)
C21 C22 C23 118.5(4)
C24 C23 C22 120.6(4)
C23 C24 O2 123.6(4)
C23 C24 C19 122.4(4)
O2 C24 C19 114.0(3)
N5 C26 C28 111.8(4)
N5 C26 C27 108.0(4)
C28 C26 C27 111.7(4)
O4 Li3 N7 134.8(4)
O4 Li3 N11 83.5(3)
N7 Li3 N11 137.9(4)
O4 Li3 N8 128.5(4)
N7 Li3 N8 65.6(3)
N11 Li3 N8 107.7(4)
O4 Li3 C32 143.1(4)
N7 Li3 C32 31.92(18)
N11 Li3 C32 128.2(4)
N8 Li3 C32 33.73(18)
O4 Li3 Li4 120.9(4)
N7 Li3 Li4 100.3(4)
N11 Li3 Li4 58.7(3)
N8 Li3 Li4 49.1(3)
C32 Li3 Li4 73.8(3)
O3 Li4 N10 130.8(4)
O3 Li4 N8 84.2(4)
N10 Li4 N8 140.9(5)
O3 Li4 N11 133.9(4)
N10 Li4 N11 65.2(3)
N8 Li4 N11 105.5(4)
O3 Li4 C46 142.6(4)
N10 Li4 C46 31.7(2)
N8 Li4 C46 129.1(4)
N11 Li4 C46 33.47(18)
O3 Li4 Li3 124.2(4)
N10 Li4 Li3 102.0(4)
N8 Li4 Li3 56.8(3)
N11 Li4 Li3 48.9(2)
C46 Li4 Li3 75.5(3)
O3 Li4 C33 56.0(3)
N10 Li4 C33 163.4(4)
N8 Li4 C33 28.20(18)
N11 Li4 C33 123.3(3)
C46 Li4 C33 154.4(4)
Li3 Li4 C33 78.9(3)
C32 N7 C29 121.5(4)
C32 N7 Li3 94.9(4)
C29 N7 Li3 140.4(4)
C32 N8 C33 120.4(4)
C32 N8 Li4 124.8(4)
C33 N8 Li4 109.2(4)
C32 N8 Li3 82.8(3)
C33 N8 Li3 139.3(4)
Li4 N8 Li3 74.1(3)
C32 N9 C40 122.8(4)
C46 N10 C43 122.3(4)
C46 N10 Li4 97.9(4)
C43 N10 Li4 139.2(4)
C46 N11 C47 119.8(4)
C46 N11 Li3 128.9(4)
C47 N11 Li3 110.2(3)
C46 N11 Li4 81.0(3)
C47 N11 Li4 132.9(3)
Li3 N11 Li4 72.4(3)
C46 N12 C54 124.9(4)
C38 O3 C39 120.2(5)
C38 O3 Li4 114.6(4)
C39 O3 Li4 125.2(5)
C52 O4 C53 118.6(4)
C52 O4 Li3 115.2(3)
C53 O4 Li3 125.9(4)
C30 C29 N7 110.6(5)
C30 C29 C31 106.9(7)
N7 C29 C31 112.4(4)
N7 C32 N8 116.6(4)
N7 C32 N9 123.7(4)
N8 C32 N9 119.6(4)
N7 C32 Li3 53.2(3)
N8 C32 Li3 63.4(3)
N9 C32 Li3 174.5(4)
C38 C33 N8 118.3(5)
C38 C33 C34 115.4(5)
N8 C33 C34 126.2(5)
C38 C33 Li4 75.8(4)
N8 C33 Li4 42.6(3)
C34 C33 Li4 168.5(4)
C35 C34 C33 120.1(7)
C36 C35 C34 122.9(8)
C35 C36 C37 117.6(8)
C36 C37 C38 120.8(8)
C37 C38 C33 123.2(7)
C37 C38 O3 123.3(6)
C33 C38 O3 113.6(4)
N9 C40 C41 111.3(4)
N9 C40 C42 109.0(4)
C41 C40 C42 111.3(4)
N10 C43 C45 110.0(5)
N10 C43 C44 108.2(5)
C45 C43 C44 112.5(5)
N10 C46 N12 123.4(4)
N10 C46 N11 115.9(4)
N12 C46 N11 120.6(4)
N10 C46 Li4 50.5(3)
N12 C46 Li4 173.9(4)
N11 C46 Li4 65.5(3)
C48 C47 N11 126.4(4)
C48 C47 C52 116.7(4)
N11 C47 C52 116.8(4)
C49 C48 C47 120.8(5)
C48 C49 C50 121.4(5)
C49 C50 C51 118.8(5)
C52 C51 C50 119.9(5)
C51 C52 O4 123.5(4)
C51 C52 C47 122.3(4)
O4 C52 C47 114.2(4)
N12 C54 C56 110.3(5)
N12 C54 C55 109.6(5)
C56 C54 C55 112.2(4)

loop_
_geom_bond_atom_site_label_1
_geom_bond_atom_site_label_2
_geom_bond_distance
Li1 O2 1.952(7)
Li1 N1 1.982(8)
Li1 N6 1.993(8)
Li1 N2 2.189(8)
Li1 C4 2.444(8)
Li1 Li2 2.506(10)
Li2 O1 1.928(8)
Li2 N4 1.947(8)
Li2 N2 1.974(8)
Li2 N6 2.159(8)
Li2 C18 2.402(8)
Li2 C5 2.777(8)
N1 C4 1.298(5)
N1 C1 1.461(5)
N2 C4 1.374(5)
N2 C5 1.393(5)
N3 C4 1.390(5)
N3 C12 1.458(6)
N4 C18 1.299(5)
N4 C15 1.461(5)
N5 C18 1.379(5)
N5 C26 1.451(5)
N6 C19 1.383(5)
N6 C18 1.390(5)
O1 C10 1.399(5)
O1 C11 1.438(5)
O2 C24 1.401(5)
O2 C25 1.421(5)
C1 C3 1.514(7)
C1 C2 1.527(7)
C5 C6 1.401(6)
C5 C10 1.397(6)
C6 C7 1.376(6)
C7 C8 1.363(7)
C8 C9 1.379(7)
C9 C10 1.381(6)
C12 C13 1.511(6)
C12 C14 1.519(6)
C15 C16 1.518(6)
C15 C17 1.502(6)
C19 C20 1.396(6)
C19 C24 1.419(6)
C20 C21 1.383(6)
C21 C22 1.376(6)
C22 C23 1.390(6)
C23 C24 1.369(6)
C26 C28 1.515(6)
C26 C27 1.525(6)
Li3 O4 1.912(8)
Li3 N7 1.965(8)
Li3 N11 2.005(8)
Li3 N8 2.205(9)
Li3 C32 2.446(9)
Li3 Li4 2.535(11)
Li4 O3 1.901(9)
Li4 N10 1.921(9)
Li4 N8 1.992(8)
Li4 N11 2.273(9)
Li4 C46 2.468(10)
Li4 C33 2.781(10)
N7 C32 1.298(5)
N7 C29 1.458(6)
N8 C32 1.369(5)
N8 C33 1.392(6)
N9 C32 1.386(5)
N9 C40 1.459(6)
N10 C46 1.309(6)
N10 C43 1.460(6)
N11 C46 1.378(5)
N11 C47 1.402(5)
N12 C46 1.372(6)
N12 C54 1.456(6)
O3 C38 1.395(6)
O3 C39 1.441(6)
O4 C52 1.389(5)
O4 C53 1.429(5)
C29 C30 1.402(9)
C29 C31 1.561(8)
C33 C38 1.391(7)
C33 C34 1.392(7)
C34 C35 1.408(9)
C35 C36 1.343(12)
C36 C37 1.370(11)
C37 C38 1.373(8)
C40 C41 1.512(7)
C40 C42 1.516(6)
C43 C45 1.500(8)
C43 C44 1.535(8)
C47 C48 1.392(6)
C47 C52 1.408(6)
C48 C49 1.388(7)
C49 C50 1.380(7)
C50 C51 1.386(7)
C51 C52 1.376(6)
C54 C56 1.507(7)
C54 C55 1.515(7)

loop_
_geom_torsion_atom_site_label_1
_geom_torsion_atom_site_label_2
_geom_torsion_atom_site_label_3
_geom_torsion_atom_site_label_4
_geom_torsion
O2 Li1 Li2 O1 -53.5(5)
N1 Li1 Li2 O1 105.8(4)
N6 Li1 Li2 O1 -113.4(4)
N2 Li1 Li2 O1 60.7(4)
C4 Li1 Li2 O1 87.0(4)
O2 Li1 Li2 N4 107.0(4)
N1 Li1 Li2 N4 -93.7(4)
N6 Li1 Li2 N4 47.1(3)
N2 Li1 Li2 N4 -138.8(4)
C4 Li1 Li2 N4 -112.5(3)
O2 Li1 Li2 N2 -114.1(4)
N1 Li1 Li2 N2 45.1(3)
N6 Li1 Li2 N2 -174.1(4)
C4 Li1 Li2 N2 26.36(19)
O2 Li1 Li2 N6 59.9(3)
N1 Li1 Li2 N6 -140.8(4)
N2 Li1 Li2 N6 174.1(4)
C4 Li1 Li2 N6 -159.6(3)
O2 Li1 Li2 C18 85.1(4)
N1 Li1 Li2 C18 -115.7(3)
N6 Li1 Li2 C18 25.16(19)
N2 Li1 Li2 C18 -160.8(3)
C4 Li1 Li2 C18 -134.4(3)
O2 Li1 Li2 C5 -92.9(4)
N1 Li1 Li2 C5 66.4(3)
N6 Li1 Li2 C5 -152.8(3)
N2 Li1 Li2 C5 21.29(17)
C4 Li1 Li2 C5 47.65(19)
O2 Li1 N1 C4 116.4(6)
N6 Li1 N1 C4 -86.0(6)
N2 Li1 N1 C4 0.2(3)
Li2 Li1 N1 C4 -35.7(4)
O2 Li1 N1 C1 -80.9(8)
N6 Li1 N1 C1 76.8(9)
N2 Li1 N1 C1 163.0(6)
C4 Li1 N1 C1 162.8(7)
Li2 Li1 N1 C1 127.0(6)
O1 Li2 N2 C4 161.3(4)
N4 Li2 N2 C4 0.9(8)
N6 Li2 N2 C4 -73.8(5)
C18 Li2 N2 C4 -44.0(6)
Li1 Li2 N2 C4 -69.0(4)
C5 Li2 N2 C4 159.7(5)
O1 Li2 N2 C5 1.6(4)
N4 Li2 N2 C5 -158.8(5)
N6 Li2 N2 C5 126.6(3)
C18 Li2 N2 C5 156.3(4)
Li1 Li2 N2 C5 131.3(3)
O1 Li2 N2 Li1 -129.7(3)
N4 Li2 N2 Li1 69.9(6)
N6 Li2 N2 Li1 -4.7(3)
C18 Li2 N2 Li1 25.0(4)
C5 Li2 N2 Li1 -131.3(3)
O2 Li1 N2 C4 -132.6(5)
N1 Li1 N2 C4 -0.2(3)
N6 Li1 N2 C4 135.1(4)
Li2 Li1 N2 C4 130.1(3)
O2 Li1 N2 C5 -4.9(7)
N1 Li1 N2 C5 127.4(4)
N6 Li1 N2 C5 -97.2(5)
C4 Li1 N2 C5 127.6(5)
Li2 Li1 N2 C5 -102.3(5)
O2 Li1 N2 Li2 97.4(5)
N1 Li1 N2 Li2 -130.3(3)
N6 Li1 N2 Li2 5.1(3)
C4 Li1 N2 Li2 -130.1(3)
O1 Li2 N4 C18 112.8(6)
N2 Li2 N4 C18 -95.8(6)
N6 Li2 N4 C18 -5.0(3)
Li1 Li2 N4 C18 -42.3(4)
C5 Li2 N4 C18 -126.6(11)
O1 Li2 N4 C15 -72.9(8)
N2 Li2 N4 C15 78.5(9)
N6 Li2 N4 C15 169.3(6)
C18 Li2 N4 C15 174.3(7)
Li1 Li2 N4 C15 132.0(6)
C5 Li2 N4 C15 47.7(15)
O2 Li1 N6 C19 -9.8(4)
N1 Li1 N6 C19 -174.8(5)
N2 Li1 N6 C19 114.6(4)
C4 Li1 N6 C19 144.0(4)
Li2 Li1 N6 C19 119.2(4)
O2 Li1 N6 C18 164.9(4)
N1 Li1 N6 C18 -0.1(9)
N2 Li1 N6 C18 -70.6(5)
C4 Li1 N6 C18 -41.2(7)
Li2 Li1 N6 C18 -66.0(4)
O2 Li1 N6 Li2 -129.1(3)
N1 Li1 N6 Li2 65.9(6)
N2 Li1 N6 Li2 -4.6(3)
C4 Li1 N6 Li2 24.7(4)
O1 Li2 N6 C19 -4.9(6)
N4 Li2 N6 C19 126.1(4)
N2 Li2 N6 C19 -99.7(4)
C18 Li2 N6 C19 121.4(4)
Li1 Li2 N6 C19 -104.9(4)
C5 Li2 N6 C19 -73.3(5)
O1 Li2 N6 C18 -126.4(5)
N4 Li2 N6 C18 4.7(3)
N2 Li2 N6 C18 138.9(4)
Li1 Li2 N6 C18 133.7(3)
C5 Li2 N6 C18 165.3(4)
O1 Li2 N6 Li1 100.0(5)
N4 Li2 N6 Li1 -129.0(3)
N2 Li2 N6 Li1 5.2(3)
C18 Li2 N6 Li1 -133.7(3)
C5 Li2 N6 Li1 31.6(4)
N4 Li2 O1 C10 160.4(5)
N2 Li2 O1 C10 -0.3(4)
N6 Li2 O1 C10 -106.8(4)
C18 Li2 O1 C10 -150.9(5)
Li1 Li2 O1 C10 -47.6(5)
C5 Li2 O1 C10 0.6(3)
N4 Li2 O1 C11 -24.0(8)
N2 Li2 O1 C11 175.3(4)
N6 Li2 O1 C11 68.9(6)
C18 Li2 O1 C11 24.7(8)
Li1 Li2 O1 C11 128.0(5)
C5 Li2 O1 C11 176.2(4)
N1 Li1 O2 C24 175.9(5)
N6 Li1 O2 C24 11.0(4)
N2 Li1 O2 C24 -92.5(5)
C4 Li1 O2 C24 -134.1(6)
Li2 Li1 O2 C24 -35.2(5)
N1 Li1 O2 C25 -14.8(8)
N6 Li1 O2 C25 -179.6(4)
N2 Li1 O2 C25 76.8(6)
C4 Li1 O2 C25 35.2(8)
Li2 Li1 O2 C25 134.1(4)
C4 N1 C1 C3 -82.1(5)
Li1 N1 C1 C3 118.0(6)
C4 N1 C1 C2 155.7(4)
Li1 N1 C1 C2 -4.2(8)
C1 N1 C4 N2 -168.6(4)
Li1 N1 C4 N2 -0.4(4)
C1 N1 C4 N3 8.6(6)
Li1 N1 C4 N3 176.8(4)
C1 N1 C4 Li1 -168.2(5)
C5 N2 C4 N1 -137.6(4)
Li2 N2 C4 N1 64.9(5)
Li1 N2 C4 N1 0.3(4)
C5 N2 C4 N3 45.1(6)
Li2 N2 C4 N3 -112.4(5)
Li1 N2 C4 N3 -177.0(4)
C5 N2 C4 Li1 -137.9(4)
Li2 N2 C4 Li1 64.6(4)
C12 N3 C4 N1 -144.0(4)
C12 N3 C4 N2 33.1(6)
C12 N3 C4 Li1 -100(6)
O2 Li1 C4 N1 -102.7(7)
N6 Li1 C4 N1 122.3(5)
N2 Li1 C4 N1 -179.6(4)
Li2 Li1 C4 N1 143.4(4)
O2 Li1 C4 N2 76.9(6)
N1 Li1 C4 N2 179.6(4)
N6 Li1 C4 N2 -58.1(5)
Li2 Li1 C4 N2 -37.0(3)
O2 Li1 C4 N3 -149(6)
N1 Li1 C4 N3 -46(6)
N6 Li1 C4 N3 76(6)
N2 Li1 C4 N3 134(6)
Li2 Li1 C4 N3 97(6)
C4 N2 C5 C6 20.9(6)
Li2 N2 C5 C6 -178.4(4)
Li1 N2 C5 C6 -92.0(5)
C4 N2 C5 C10 -163.4(4)
Li2 N2 C5 C10 -2.7(5)
Li1 N2 C5 C10 83.6(5)
C4 N2 C5 Li2 -160.7(5)
Li1 N2 C5 Li2 86.3(5)
O1 Li2 C5 C6 -171.9(15)
N4 Li2 C5 C6 54(2)
N2 Li2 C5 C6 6.2(15)
N6 Li2 C5 C6 -58.3(16)
C18 Li2 C5 C6 -38.7(19)
Li1 Li2 C5 C6 -34.1(16)
O1 Li2 C5 C10 -0.5(2)
N4 Li2 C5 C10 -134.2(12)
N2 Li2 C5 C10 177.6(4)
N6 Li2 C5 C10 113.1(4)
C18 Li2 C5 C10 132.7(8)
Li1 Li2 C5 C10 137.3(3)
O1 Li2 C5 N2 -178.1(4)
N4 Li2 C5 N2 48.2(11)
N6 Li2 C5 N2 -64.5(4)
C18 Li2 C5 N2 -44.9(7)
Li1 Li2 C5 N2 -40.2(3)
C10 C5 C6 C7 1.3(6)
N2 C5 C6 C7 177.1(4)
Li2 C5 C6 C7 172.0(13)
C5 C6 C7 C8 -0.9(7)
C6 C7 C8 C9 0.4(7)
C7 C8 C9 C10 -0.4(7)
C8 C9 C10 O1 -179.1(4)
C8 C9 C10 C5 0.9(7)
C11 O1 C10 C9 2.8(6)
Li2 O1 C10 C9 178.9(4)
C11 O1 C10 C5 -177.2(4)
Li2 O1 C10 C5 -1.0(5)
C6 C5 C10 C9 -1.3(6)
N2 C5 C10 C9 -177.4(4)
Li2 C5 C10 C9 -179.3(4)
C6 C5 C10 O1 178.6(3)
N2 C5 C10 O1 2.5(5)
Li2 C5 C10 O1 0.7(3)
C4 N3 C12 C13 70.6(5)
C4 N3 C12 C14 -164.8(4)
C18 N4 C15 C16 79.7(5)
Li2 N4 C15 C16 -93.6(7)
C18 N4 C15 C17 -157.7(4)
Li2 N4 C15 C17 28.9(8)
C15 N4 C18 N5 9.6(6)
Li2 N4 C18 N5 -174.2(4)
C15 N4 C18 N6 -168.2(4)
Li2 N4 C18 N6 8.0(4)
C15 N4 C18 Li2 -176.2(5)
C26 N5 C18 N4 -155.0(4)
C26 N5 C18 N6 22.7(6)
C26 N5 C18 Li2 143(4)
C19 N6 C18 N4 -130.5(4)
Li1 N6 C18 N4 55.2(6)
Li2 N6 C18 N4 -7.3(4)
C19 N6 C18 N5 51.7(6)
Li1 N6 C18 N5 -122.7(5)
Li2 N6 C18 N5 174.8(4)
C19 N6 C18 Li2 -123.2(4)
Li1 N6 C18 Li2 62.5(4)
O1 Li2 C18 N4 -103.9(6)
N2 Li2 C18 N4 116.0(6)
N6 Li2 C18 N4 171.9(4)
Li1 Li2 C18 N4 137.4(4)
C5 Li2 C18 N4 142.0(9)
O1 Li2 C18 N5 -38(4)
N4 Li2 C18 N5 66(4)
N2 Li2 C18 N5 -178(100)
N6 Li2 C18 N5 -122(4)
Li1 Li2 C18 N5 -157(4)
C5 Li2 C18 N5 -152(4)
O1 Li2 C18 N6 84.1(6)
N4 Li2 C18 N6 -171.9(4)
N2 Li2 C18 N6 -55.9(5)
Li1 Li2 C18 N6 -34.6(3)
C5 Li2 C18 N6 -30.0(7)
C18 N6 C19 C20 15.5(6)
Li1 N6 C19 C20 -169.3(4)
Li2 N6 C19 C20 -85.3(5)
C18 N6 C19 C24 -168.1(4)
Li1 N6 C19 C24 7.1(5)
Li2 N6 C19 C24 91.1(5)
N6 C19 C20 C21 177.8(4)
C24 C19 C20 C21 1.3(6)
C19 C20 C21 C22 0.9(7)
C20 C21 C22 C23 -2.5(7)
C21 C22 C23 C24 1.8(7)
C22 C23 C24 O2 179.8(4)
C22 C23 C24 C19 0.5(6)
C25 O2 C24 C23 0.1(6)
Li1 O2 C24 C23 170.5(4)
C25 O2 C24 C19 179.4(4)
Li1 O2 C24 C19 -10.1(5)
N6 C19 C24 C23 -178.8(4)
C20 C19 C24 C23 -2.0(6)
N6 C19 C24 O2 1.8(5)
C20 C19 C24 O2 178.6(3)
C18 N5 C26 C28 79.2(5)
C18 N5 C26 C27 -157.6(4)
O4 Li3 Li4 O3 62.4(7)
N7 Li3 Li4 O3 -98.3(5)
N11 Li3 Li4 O3 121.2(5)
N8 Li3 Li4 O3 -53.8(4)
C32 Li3 Li4 O3 -80.3(5)
O4 Li3 Li4 N10 -99.7(5)
N7 Li3 Li4 N10 99.5(4)
N11 Li3 Li4 N10 -40.9(3)
N8 Li3 Li4 N10 144.1(5)
C32 Li3 Li4 N10 117.5(4)
O4 Li3 Li4 N8 116.2(5)
N7 Li3 Li4 N8 -44.5(3)
N11 Li3 Li4 N8 175.0(4)
C32 Li3 Li4 N8 -26.6(2)
O4 Li3 Li4 N11 -58.8(4)
N7 Li3 Li4 N11 140.5(4)
N8 Li3 Li4 N11 -175.0(4)
C32 Li3 Li4 N11 158.4(4)
O4 Li3 Li4 C46 -82.2(5)
N7 Li3 Li4 C46 117.1(4)
N11 Li3 Li4 C46 -23.4(2)
N8 Li3 Li4 C46 161.6(4)
C32 Li3 Li4 C46 135.0(3)
O4 Li3 Li4 C33 97.2(4)
N7 Li3 Li4 C33 -63.6(3)
N11 Li3 Li4 C33 156.0(3)
N8 Li3 Li4 C33 -19.04(18)
C32 Li3 Li4 C33 -45.6(2)
O4 Li3 N7 C32 -122.4(6)
N11 Li3 N7 C32 88.2(7)
N8 Li3 N7 C32 -1.6(3)
Li4 Li3 N7 C32 34.0(4)
O4 Li3 N7 C29 79.4(9)
N11 Li3 N7 C29 -69.9(9)
N8 Li3 N7 C29 -159.7(6)
C32 Li3 N7 C29 -158.1(7)
Li4 Li3 N7 C29 -124.1(6)
O3 Li4 N8 C32 -152.9(4)
N10 Li4 N8 C32 3.6(10)
N11 Li4 N8 C32 73.1(5)
C46 Li4 N8 C32 46.0(7)
Li3 Li4 N8 C32 69.2(5)
C33 Li4 N8 C32 -153.5(6)
O3 Li4 N8 C33 0.5(4)
N10 Li4 N8 C33 157.0(7)
N11 Li4 N8 C33 -133.4(4)
C46 Li4 N8 C33 -160.6(5)
Li3 Li4 N8 C33 -137.4(4)
O3 Li4 N8 Li3 137.9(4)
N10 Li4 N8 Li3 -65.6(7)
N11 Li4 N8 Li3 3.9(3)
C46 Li4 N8 Li3 -23.2(5)
C33 Li4 N8 Li3 137.4(4)
O4 Li3 N8 C32 130.4(5)
N7 Li3 N8 C32 1.5(3)
N11 Li3 N8 C32 -133.8(4)
Li4 Li3 N8 C32 -129.3(4)
O4 Li3 N8 C33 1.0(8)
N7 Li3 N8 C33 -128.0(5)
N11 Li3 N8 C33 96.8(6)
C32 Li3 N8 C33 -129.5(6)
Li4 Li3 N8 C33 101.2(6)
O4 Li3 N8 Li4 -100.3(5)
N7 Li3 N8 Li4 130.8(4)
N11 Li3 N8 Li4 -4.5(4)
C32 Li3 N8 Li4 129.3(4)
O3 Li4 N10 C46 -126.8(6)
N8 Li4 N10 C46 84.9(8)
N11 Li4 N10 C46 0.7(3)
Li3 Li4 N10 C46 33.7(4)
C33 Li4 N10 C46 125.2(14)
O3 Li4 N10 C43 62.8(9)
N8 Li4 N10 C43 -85.5(9)
N11 Li4 N10 C43 -169.7(6)
C46 Li4 N10 C43 -170.4(8)
Li3 Li4 N10 C43 -136.7(6)
C33 Li4 N10 C43 -45.2(18)
O4 Li3 N11 C46 -165.4(4)
N7 Li3 N11 C46 -6.7(9)
N8 Li3 N11 C46 66.2(6)
C32 Li3 N11 C46 35.5(7)
Li4 Li3 N11 C46 62.2(5)
O4 Li3 N11 C47 2.3(4)
N7 Li3 N11 C47 160.9(6)
N8 Li3 N11 C47 -126.1(4)
C32 Li3 N11 C47 -156.8(4)
Li4 Li3 N11 C47 -130.1(4)
O4 Li3 N11 Li4 132.4(4)
N7 Li3 N11 Li4 -69.0(6)
N8 Li3 N11 Li4 4.0(3)
C32 Li3 N11 Li4 -26.7(5)
O3 Li4 N11 C46 122.9(6)
N10 Li4 N11 C46 -0.7(3)
N8 Li4 N11 C46 -140.1(4)
Li3 Li4 N11 C46 -135.8(4)
C33 Li4 N11 C46 -164.3(4)
O3 Li4 N11 C47 0.2(8)
N10 Li4 N11 C47 -123.4(4)
N8 Li4 N11 C47 97.2(5)
C46 Li4 N11 C47 -122.7(5)
Li3 Li4 N11 C47 101.6(5)
C33 Li4 N11 C47 73.0(6)
O3 Li4 N11 Li3 -101.3(6)
N10 Li4 N11 Li3 135.1(4)
N8 Li4 N11 Li3 -4.3(4)
C46 Li4 N11 Li3 135.8(4)
C33 Li4 N11 Li3 -28.6(4)
N10 Li4 O3 C38 -162.0(5)
N8 Li4 O3 C38 -1.4(5)
N11 Li4 O3 C38 104.6(6)
C46 Li4 O3 C38 154.2(6)
Li3 Li4 O3 C38 41.3(6)
C33 Li4 O3 C38 -1.1(3)
N10 Li4 O3 C39 19.1(8)
N8 Li4 O3 C39 179.7(4)
N11 Li4 O3 C39 -74.3(7)
C46 Li4 O3 C39 -24.7(9)
Li3 Li4 O3 C39 -137.6(5)
C33 Li4 O3 C39 -180.0(4)
N7 Li3 O4 C52 -162.8(5)
N11 Li3 O4 C52 -3.0(4)
N8 Li3 O4 C52 104.4(5)
C32 Li3 O4 C52 149.2(6)
Li4 Li3 O4 C52 44.4(6)
N7 Li3 O4 C53 23.8(8)
N11 Li3 O4 C53 -176.4(4)
N8 Li3 O4 C53 -68.9(6)
C32 Li3 O4 C53 -24.2(9)
Li4 Li3 O4 C53 -129.0(5)
C32 N7 C29 C30 -156.9(8)
Li3 N7 C29 C30 -2.7(11)
C32 N7 C29 C31 83.7(6)
Li3 N7 C29 C31 -122.1(6)
C29 N7 C32 N8 166.4(4)
Li3 N7 C32 N8 2.5(5)
C29 N7 C32 N9 -10.6(7)
Li3 N7 C32 N9 -174.4(4)
C29 N7 C32 Li3 163.8(5)
C33 N8 C32 N7 142.0(4)
Li4 N8 C32 N7 -67.3(6)
Li3 N8 C32 N7 -2.3(4)
C33 N8 C32 N9 -40.9(6)
Li4 N8 C32 N9 109.8(5)
Li3 N8 C32 N9 174.8(4)
C33 N8 C32 Li3 144.3(5)
Li4 N8 C32 Li3 -65.0(4)
C40 N9 C32 N7 142.7(5)
C40 N9 C32 N8 -34.2(6)
C40 N9 C32 Li3 88(4)
O4 Li3 C32 N7 94.7(7)
N11 Li3 C32 N7 -121.4(6)
N8 Li3 C32 N7 177.5(5)
Li4 Li3 C32 N7 -145.0(4)
O4 Li3 C32 N8 -82.7(7)
N7 Li3 C32 N8 -177.5(5)
N11 Li3 C32 N8 61.1(5)
Li4 Li3 C32 N8 37.5(3)
O4 Li3 C32 N9 152(4)
N7 Li3 C32 N9 58(4)
N11 Li3 C32 N9 -64(4)
N8 Li3 C32 N9 -125(4)
Li4 Li3 C32 N9 -87(4)
C32 N8 C33 C38 155.2(4)
Li4 N8 C33 C38 0.4(5)
Li3 N8 C33 C38 -87.4(6)
C32 N8 C33 C34 -28.0(7)
Li4 N8 C33 C34 177.2(5)
Li3 N8 C33 C34 89.4(7)
C32 N8 C33 Li4 154.8(6)
Li3 N8 C33 Li4 -87.8(6)
O3 Li4 C33 C38 1.0(3)
N10 Li4 C33 C38 120.8(15)
N8 Li4 C33 C38 -179.6(5)
N11 Li4 C33 C38 -122.8(5)
C46 Li4 C33 C38 -143.0(9)
Li3 Li4 C33 C38 -144.3(4)
O3 Li4 C33 N8 -179.4(5)
N10 Li4 C33 N8 -59.6(14)
N11 Li4 C33 N8 56.8(4)
C46 Li4 C33 N8 36.7(8)
Li3 Li4 C33 N8 35.3(3)
O3 Li4 C33 C34 169.1(19)
N10 Li4 C33 C34 -71(3)
N8 Li4 C33 C34 -11.5(19)
N11 Li4 C33 C34 45(2)
C46 Li4 C33 C34 25(2)
Li3 Li4 C33 C34 24(2)
C38 C33 C34 C35 -0.9(7)
N8 C33 C34 C35 -177.7(5)
Li4 C33 C34 C35 -168.1(17)
C33 C34 C35 C36 1.8(10)
C34 C35 C36 C37 -1.5(12)
C35 C36 C37 C38 0.4(11)
C36 C37 C38 C33 0.3(9)
C36 C37 C38 O3 178.8(6)
N8 C33 C38 C37 177.0(5)
C34 C33 C38 C37 -0.1(7)
Li4 C33 C38 C37 177.3(5)
N8 C33 C38 O3 -1.6(6)
C34 C33 C38 O3 -178.7(4)
Li4 C33 C38 O3 -1.3(4)
C39 O3 C38 C37 2.4(7)
Li4 O3 C38 C37 -176.6(5)
C39 O3 C38 C33 -179.1(4)
Li4 O3 C38 C33 2.0(6)
C32 N9 C40 C41 -70.3(6)
C32 N9 C40 C42 166.6(4)
C46 N10 C43 C45 -79.3(6)
Li4 N10 C43 C45 89.4(8)
C46 N10 C43 C44 157.4(5)
Li4 N10 C43 C44 -33.9(8)
C43 N10 C46 N12 -7.1(7)
Li4 N10 C46 N12 -179.7(4)
C43 N10 C46 N11 171.4(4)
Li4 N10 C46 N11 -1.2(5)
C43 N10 C46 Li4 172.6(6)
C54 N12 C46 N10 151.2(5)
C54 N12 C46 N11 -27.1(7)
C54 N12 C46 Li4 149(3)
C47 N11 C46 N10 135.7(4)
Li3 N11 C46 N10 -57.6(6)
Li4 N11 C46 N10 1.0(4)
C47 N11 C46 N12 -45.8(6)
Li3 N11 C46 N12 120.9(5)
Li4 N11 C46 N12 179.5(4)
C47 N11 C46 Li4 134.7(4)
Li3 N11 C46 Li4 -58.6(4)
O3 Li4 C46 N10 86.0(7)
N8 Li4 C46 N10 -126.0(6)
N11 Li4 C46 N10 -178.8(5)
Li3 Li4 C46 N10 -145.9(4)
C33 Li4 C46 N10 -147.3(10)
O3 Li4 C46 N12 89(4)
N10 Li4 C46 N12 3(4)
N8 Li4 C46 N12 -123(3)
N11 Li4 C46 N12 -176(100)
Li3 Li4 C46 N12 -143(4)
C33 Li4 C46 N12 -145(3)
O3 Li4 C46 N11 -95.2(7)
N10 Li4 C46 N11 178.8(5)
N8 Li4 C46 N11 52.8(5)
Li3 Li4 C46 N11 32.9(3)
C33 Li4 C46 N11 31.5(8)
C46 N11 C47 C48 -16.6(6)
Li3 N11 C47 C48 174.4(4)
Li4 N11 C47 C48 90.0(6)
C46 N11 C47 C52 167.7(4)
Li3 N11 C47 C52 -1.3(5)
Li4 N11 C47 C52 -85.7(5)
N11 C47 C48 C49 -176.8(4)
C52 C47 C48 C49 -1.1(6)
C47 C48 C49 C50 -0.1(7)
C48 C49 C50 C51 1.4(7)
C49 C50 C51 C52 -1.4(7)
C50 C51 C52 O4 178.3(4)
C50 C51 C52 C47 0.2(6)
C53 O4 C52 C51 -1.3(6)
Li3 O4 C52 C51 -175.2(4)
C53 O4 C52 C47 176.9(4)
Li3 O4 C52 C47 3.1(5)
C48 C47 C52 C51 1.1(6)
N11 C47 C52 C51 177.2(4)
C48 C47 C52 O4 -177.2(4)
N11 C47 C52 O4 -1.1(5)
C46 N12 C54 C56 -86.3(6)
C46 N12 C54 C55 149.7(5)
